data_2210359
loop_
_publ_author_name
'Liang-Jun Zhang'
'Bing-Xin Liu'
'Hang-Qun Ge'
'Duan-Jun Xu'

_publ_section_title
;Diaqua(2,2'-diamino-4,4'-bi-1,3-thiazole-\k^2^<i>N</i>^3^,<i>N</i>^3'^)nickel(II)
 (pyridine-2,6-dicarboxylato-\k^3^<i>O</i>,<i>N</i>,<i>O</i>')nickelate(II)
 pentahydrate
;
_journal_coeditor_code OM2038
_journal_issue 9
_journal_name_full 'Acta Crystallographica Section E'
_journal_page_first m2180
_journal_page_last m2182
_journal_paper_doi 10.1107/S1600536806031473
_journal_volume 62
_journal_year 2006
_chemical_formula_iupac '[Ni (C6 H6 N4 S2)2 (H2 O)2] [Ni (C7 H3 N O4)2], 5H2 O'
_chemical_formula_moiety 'C12 H16 N8 Ni O2 S4 2+, C14 H6 N2 Ni O8 2-, 5H2 O'
_chemical_formula_sum 'C26 H32 N10 Ni2 O15 S4'
_chemical_formula_weight 970.28
_chemical_name_systematic
;
Diaqua(2,2'-diamino-4,4'-bi-1,3-thiazole-\k^2^N^3^,N^3'^)nickel(II)
(pyridine-2,6-dicarboxylato-\k^3^O,N,O')nickel(II) pentahydrate
;
_space_group_IT_number 14
_symmetry_cell_setting monoclinic
_symmetry_space_group_name_Hall '-P 2yn'
_symmetry_space_group_name_H-M 'P 1 21/n 1'
_atom_sites_solution_hydrogens geom
_atom_sites_solution_primary direct
_atom_sites_solution_secondary difmap
_audit_creation_method SHELXL-97
_cell_angle_alpha 90.00
_cell_angle_beta 92.964(2)
_cell_angle_gamma 90.00
_cell_formula_units_Z 4
_cell_length_a 11.7980(11)
_cell_length_b 18.5558(17)
_cell_length_c 17.6429(17)
_cell_measurement_reflns_used 4080
_cell_measurement_temperature 295(2)
_cell_measurement_theta_max 25.0
_cell_measurement_theta_min 2.8
_cell_volume 3857.2(6)
_computing_cell_refinement PROCESS-AUTO
_computing_data_collection 'PROCESS-AUTO (Rigaku, 1998)'
_computing_data_reduction 'CrystalStructure (Rigaku/MSC, 2002)'
_computing_molecular_graphics 'ORTEP-3 for Windows (Farrugia, 1997)'
_computing_publication_material 'WinGX (Farrugia, 1999)'
_computing_structure_refinement 'SHELXL97 (Sheldrick, 1997)'
_computing_structure_solution 'SIR92 (Altomare <i>et al.</i>,  1993)'
_diffrn_ambient_temperature 295(2)
_diffrn_detector_area_resol_mean 10.00
_diffrn_measured_fraction_theta_full 1.00
_diffrn_measured_fraction_theta_max 1.00
_diffrn_measurement_device_type 'Rigaku R-AXIS RAPID'
_diffrn_measurement_method \w
_diffrn_radiation_monochromator graphite
_diffrn_radiation_source 'fine-focus sealed tube'
_diffrn_radiation_type MoK\a
_diffrn_radiation_wavelength 0.71073
_diffrn_reflns_av_R_equivalents 0.070
_diffrn_reflns_av_sigmaI/netI 0.084
_diffrn_reflns_limit_h_max 14
_diffrn_reflns_limit_h_min -14
_diffrn_reflns_limit_k_max 18
_diffrn_reflns_limit_k_min -22
_diffrn_reflns_limit_l_max 15
_diffrn_reflns_limit_l_min -21
_diffrn_reflns_number 20280
_diffrn_reflns_theta_full 25.2
_diffrn_reflns_theta_max 25.2
_diffrn_reflns_theta_min 2.0
_diffrn_standards_interval_count 0
_diffrn_standards_interval_time 0
_diffrn_standards_number 0
_exptl_absorpt_coefficient_mu 1.272
_exptl_absorpt_correction_T_max 0.800
_exptl_absorpt_correction_T_min 0.740
_exptl_absorpt_correction_type multi-scan
_exptl_absorpt_process_details '(ABSCOR; Higashi, 1995)'
_exptl_crystal_colour green
_exptl_crystal_density_diffrn 1.671
_exptl_crystal_density_method 'not measured'
_exptl_crystal_description prism
_exptl_crystal_F_000 1992
_exptl_crystal_size_max 0.23
_exptl_crystal_size_mid 0.20
_exptl_crystal_size_min 0.18
_refine_diff_density_max 0.77
_refine_diff_density_min -0.49
_refine_ls_extinction_method none
_refine_ls_goodness_of_fit_ref 1.049
_refine_ls_hydrogen_treatment constr
_refine_ls_matrix_type full
_refine_ls_number_parameters 517
_refine_ls_number_reflns 6988
_refine_ls_number_restraints 0
_refine_ls_restrained_S_all 1.049
_refine_ls_R_factor_all 0.104
_refine_ls_R_factor_gt 0.054
_refine_ls_shift/su_max 0.003
_refine_ls_shift/su_mean 0.000
_refine_ls_structure_factor_coef Fsqd
_refine_ls_weighting_details 'calc w=1/[\s^2^(Fo^2^)+(0.0575P)^2^+0.3071P] where P=(Fo^2^+2Fc^2^)/3'
_refine_ls_weighting_scheme calc
_refine_ls_wR_factor_gt 0.120
_refine_ls_wR_factor_ref 0.143
_reflns_number_gt 4180
_reflns_number_total 6988
_reflns_threshold_expression I>2\s(I)
_cod_data_source_file om2038.cif
_cod_data_source_block I
_cod_depositor_comments
;
The following automatic conversions were performed:
'_symmetry_cell_setting' value 'Monoclinic' changed to 'monoclinic'
according to '/home/saulius/struct/CIF-dictionaries/cif_core.dic'
dictionary named 'cif_core.dic' version 2.4.1 from 2010-06-29.

Automatic conversion script
Id: cif_fix_enum 1527 2010-12-29 10:47:43Z saulius 

The following automatic conversions were performed:

'_symmetry_cell_setting' value 'Monoclinic' changed to 'monoclinic'
according to /home/saulius/struct/CIF-dictionaries/cif_core.dic
dictionary named 'cif_core.dic' version 2.4.1 from 2010-06-29.

Automatic conversion script
Id: cif_fix_values 1715 2011-07-08 13:25:40Z adriana 
;
_cod_original_sg_symbol_H-M 'P 21/n'
_cod_database_code 2210359
_cod_database_fobs_code 2210359

loop_
_symmetry_equiv_pos_as_xyz
'x, y, z'
'-x+1/2, y+1/2, -z+1/2'
'-x, -y, -z'
'x-1/2, -y-1/2, z-1/2'

loop_
_atom_site_type_symbol
_atom_site_label
_atom_site_fract_x
_atom_site_fract_y
_atom_site_fract_z
_atom_site_U_iso_or_equiv
_atom_site_adp_type
_atom_site_calc_flag
_atom_site_refinement_flags
_atom_site_occupancy
Ni Ni1 0.34817(5) 0.42495(3) 0.79496(4) 0.03453(19) Uani d . 1
Ni Ni2 0.48018(6) 0.19513(3) 0.49892(4) 0.0381(2) Uani d . 1
S S11 0.58889(13) 0.23372(8) 0.86220(10) 0.0581(5) Uani d . 1
S S12 0.55030(14) 0.44771(9) 0.57778(10) 0.0597(5) Uani d . 1
S S21 0.57826(14) 0.58022(9) 0.94336(10) 0.0634(5) Uani d . 1
S S22 0.11147(15) 0.62391(10) 0.74905(11) 0.0746(6) Uani d . 1
N N11 0.4552(3) 0.3362(2) 0.8159(2) 0.0372(10) Uani d . 1
N N12 0.4044(4) 0.2810(2) 0.9294(3) 0.0562(13) Uani d . 1
H H12A 0.3465 0.3086 0.9333 0.067 Uiso calc R 1
H H12B 0.4198 0.2486 0.9632 0.067 Uiso calc R 1
N N13 0.4484(3) 0.4318(2) 0.7015(2) 0.0389(11) Uani d . 1
N N14 0.3805(4) 0.5291(3) 0.6278(3) 0.0743(17) Uani d . 1
H H14A 0.3312 0.5404 0.6600 0.089 Uiso calc R 1
H H14B 0.3854 0.5540 0.5870 0.089 Uiso calc R 1
N N21 0.4467(3) 0.5009(2) 0.8584(2) 0.0389(11) Uani d . 1
N N22 0.6152(4) 0.4436(2) 0.9046(3) 0.0562(14) Uani d . 1
H H22A 0.5983 0.4042 0.8810 0.067 Uiso calc R 1
H H22B 0.6775 0.4468 0.9320 0.067 Uiso calc R 1
N N23 0.2500(3) 0.5199(2) 0.7763(2) 0.0420(11) Uani d . 1
N N24 0.0967(4) 0.4892(3) 0.6939(3) 0.0749(17) Uani d . 1
H H24A 0.1205 0.4456 0.6894 0.090 Uiso calc R 1
H H24B 0.0349 0.5026 0.6699 0.090 Uiso calc R 1
N N31 0.5328(3) 0.1172(2) 0.5662(2) 0.0339(10) Uani d . 1
N N41 0.4223(3) 0.2744(2) 0.4344(2) 0.0339(10) Uani d . 1
O O1 0.2336(3) 0.36151(19) 0.7281(2) 0.0495(10) Uani d . 1
H H1A 0.1888 0.3238 0.7367 0.074 Uiso d R 1
H H1B 0.2748 0.3497 0.6902 0.074 Uiso d R 1
O O2 0.2543(3) 0.39981(17) 0.88964(18) 0.0386(9) Uani d . 1
H H2B 0.2377 0.4434 0.9072 0.058 Uiso d R 1
H H2A 0.1853 0.3746 0.8811 0.058 Uiso d R 1
O O31 0.3501(3) 0.11826(18) 0.4803(2) 0.0413(9) Uani d . 1
O O32 0.2940(3) 0.01071(18) 0.5197(2) 0.0424(9) Uani d . 1
O O33 0.6407(3) 0.23512(19) 0.5420(2) 0.0503(10) Uani d . 1
O O34 0.7724(3) 0.2124(2) 0.6351(2) 0.0579(11) Uani d . 1
O O41 0.5590(3) 0.17606(18) 0.3912(2) 0.0441(9) Uani d . 1
O O42 0.5660(3) 0.2218(2) 0.2746(2) 0.0618(12) Uani d . 1
O O43 0.3844(3) 0.2531(2) 0.5757(2) 0.0476(10) Uani d . 1
O O44 0.2605(3) 0.3440(2) 0.5782(2) 0.0578(11) Uani d . 1
C C11 0.5386(4) 0.3284(3) 0.7636(3) 0.0416(13) Uani d . 1
C C12 0.6170(5) 0.2765(3) 0.7791(4) 0.0595(17) Uani d . 1
H H12 0.6773 0.2657 0.7491 0.071 Uiso calc R 1
C C13 0.4706(5) 0.2885(3) 0.8708(3) 0.0434(14) Uani d . 1
C C14 0.5314(4) 0.3786(3) 0.6995(3) 0.0410(13) Uani d . 1
C C15 0.5940(5) 0.3789(3) 0.6378(3) 0.0519(15) Uani d . 1
H H15 0.6522 0.3466 0.6290 0.062 Uiso calc R 1
C C16 0.4502(5) 0.4723(3) 0.6412(3) 0.0470(14) Uani d . 1
C C21 0.3974(5) 0.5689(3) 0.8616(3) 0.0420(14) Uani d . 1
C C22 0.4559(5) 0.6168(3) 0.9036(4) 0.0646(19) Uani d . 1
H H22 0.4333 0.6642 0.9106 0.078 Uiso calc R 1
C C23 0.5444(4) 0.5001(3) 0.8989(3) 0.0416(14) Uani d . 1
C C24 0.2917(5) 0.5793(3) 0.8172(3) 0.0446(14) Uani d . 1
C C25 0.2281(5) 0.6386(3) 0.8098(4) 0.0639(18) Uani d . 1
H H25 0.2447 0.6821 0.8342 0.077 Uiso calc R 1
C C26 0.1549(5) 0.5353(3) 0.7374(3) 0.0543(16) Uani d . 1
C C31 0.6305(4) 0.1250(3) 0.6083(3) 0.0351(12) Uani d . 1
C C32 0.6692(4) 0.0715(3) 0.6572(3) 0.0445(14) Uani d . 1
H H32 0.7361 0.0771 0.6868 0.053 Uiso calc R 1
C C33 0.6059(5) 0.0094(3) 0.6610(3) 0.0465(14) Uani d . 1
H H33 0.6316 -0.0279 0.6926 0.056 Uiso calc R 1
C C34 0.5048(4) 0.0015(3) 0.6187(3) 0.0424(14) Uani d . 1
H H34 0.4618 -0.0403 0.6216 0.051 Uiso calc R 1
C C35 0.4694(4) 0.0583(3) 0.5715(3) 0.0330(12) Uani d . 1
C C36 0.3616(4) 0.0618(3) 0.5199(3) 0.0343(12) Uani d . 1
C C37 0.6866(5) 0.1969(3) 0.5948(3) 0.0438(14) Uani d . 1
C C41 0.4514(4) 0.2798(3) 0.3624(3) 0.0393(13) Uani d . 1
C C42 0.4100(5) 0.3352(3) 0.3163(3) 0.0507(15) Uani d . 1
H H42 0.4293 0.3389 0.2660 0.061 Uiso calc R 1
C C43 0.3386(5) 0.3850(3) 0.3479(4) 0.0532(16) Uani d . 1
H H43 0.3094 0.4228 0.3184 0.064 Uiso calc R 1
C C44 0.3106(5) 0.3792(3) 0.4218(3) 0.0449(14) Uani d . 1
H H44 0.2636 0.4131 0.4431 0.054 Uiso calc R 1
C C45 0.3533(4) 0.3221(3) 0.4643(3) 0.0371(13) Uani d . 1
C C47 0.5331(5) 0.2213(3) 0.3402(3) 0.0443(14) Uani d . 1
C C46 0.3308(5) 0.3053(3) 0.5461(3) 0.0426(14) Uani d . 1
O O1W 0.9091(4) 0.3262(2) 0.6586(3) 0.0841(15) Uani d . 1
H H1WA 0.8461 0.2941 0.6508 0.126 Uiso d R 1
H H1WB 0.9596 0.3059 0.6937 0.126 Uiso d R 1
O O2W 0.7073(5) 0.3532(3) 0.4625(3) 0.121(2) Uani d . 1
H H2WA 0.7140 0.3225 0.5045 0.181 Uiso d R 1
H H2WB 0.7712 0.3831 0.4640 0.181 Uiso d R 1
O O3W 0.0201(6) 0.3301(4) 0.5273(3) 0.156(3) Uani d . 1
H H3WA 0.0032 0.3039 0.5621 0.233 Uiso d R 1
H H3WB 0.0748 0.3541 0.5514 0.233 Uiso d R 1
O O4W 0.8631(5) 0.4785(3) 0.6365(4) 0.145(3) Uani d . 1
H H4A 0.8341 0.4774 0.5856 0.218 Uiso d R 1
H H4B 0.8237 0.4394 0.6542 0.218 Uiso d R 1
O O5WA 0.135(3) 0.4788(13) 0.5138(13) 0.266(9) Uani d P 0.50
O O5WB 0.098(3) 0.5529(13) 0.5214(13) 0.266(9) Uani d P 0.50

loop_
_atom_site_aniso_label
_atom_site_aniso_U_11
_atom_site_aniso_U_22
_atom_site_aniso_U_33
_atom_site_aniso_U_12
_atom_site_aniso_U_13
_atom_site_aniso_U_23
Ni1 0.0287(4) 0.0387(4) 0.0361(4) 0.0013(3) 0.0010(3) -0.0021(3)
Ni2 0.0389(4) 0.0353(4) 0.0400(4) 0.0009(3) 0.0014(3) 0.0044(3)
S11 0.0525(10) 0.0550(10) 0.0661(12) 0.0191(7) -0.0052(8) 0.0038(9)
S12 0.0670(11) 0.0590(10) 0.0553(10) -0.0030(8) 0.0253(9) 0.0015(8)
S21 0.0567(10) 0.0613(10) 0.0713(12) -0.0170(8) -0.0036(9) -0.0202(9)
S22 0.0603(11) 0.0759(12) 0.0878(14) 0.0296(9) 0.0073(10) 0.0251(11)
N11 0.037(3) 0.036(2) 0.038(3) 0.0018(19) 0.001(2) -0.003(2)
N12 0.059(3) 0.055(3) 0.055(3) 0.006(2) 0.009(3) 0.016(3)
N13 0.035(2) 0.044(3) 0.038(3) 0.001(2) 0.004(2) 0.004(2)
N14 0.076(4) 0.078(4) 0.073(4) 0.028(3) 0.033(3) 0.032(3)
N21 0.034(3) 0.044(3) 0.039(3) -0.004(2) 0.003(2) -0.003(2)
N22 0.042(3) 0.053(3) 0.072(4) 0.000(2) -0.022(3) -0.013(3)
N23 0.035(3) 0.050(3) 0.041(3) 0.007(2) 0.002(2) 0.005(2)
N24 0.055(3) 0.100(4) 0.067(4) 0.018(3) -0.027(3) -0.004(3)
N31 0.032(2) 0.037(2) 0.033(3) 0.0001(19) 0.003(2) -0.001(2)
N41 0.031(2) 0.037(2) 0.034(3) 0.0001(18) 0.004(2) -0.003(2)
O1 0.044(2) 0.065(3) 0.040(2) -0.0184(18) 0.0130(18) -0.011(2)
O2 0.0328(19) 0.043(2) 0.040(2) -0.0005(15) 0.0041(16) -0.0098(17)
O31 0.038(2) 0.043(2) 0.042(2) -0.0023(16) -0.0047(17) 0.0068(19)
O32 0.037(2) 0.045(2) 0.044(2) -0.0109(17) -0.0055(18) 0.0054(18)
O33 0.050(2) 0.043(2) 0.057(3) -0.0090(18) -0.001(2) 0.005(2)
O34 0.042(2) 0.058(3) 0.072(3) -0.0099(19) -0.011(2) -0.014(2)
O41 0.045(2) 0.041(2) 0.046(2) 0.0111(17) 0.0074(19) 0.0009(19)
O42 0.068(3) 0.080(3) 0.039(3) 0.028(2) 0.016(2) 0.006(2)
O43 0.057(2) 0.046(2) 0.040(2) -0.0014(19) 0.0075(19) 0.0070(19)
O44 0.057(3) 0.075(3) 0.042(2) 0.017(2) 0.008(2) -0.011(2)
C11 0.034(3) 0.047(3) 0.045(4) 0.000(2) 0.004(3) -0.005(3)
C12 0.047(4) 0.064(4) 0.067(5) 0.015(3) 0.006(3) -0.005(4)
C13 0.044(3) 0.041(3) 0.044(4) -0.001(3) -0.008(3) -0.002(3)
C14 0.032(3) 0.042(3) 0.049(4) -0.002(2) 0.004(3) -0.006(3)
C15 0.053(4) 0.053(4) 0.051(4) 0.008(3) 0.017(3) -0.001(3)
C16 0.044(3) 0.052(4) 0.046(4) -0.001(3) 0.006(3) 0.000(3)
C21 0.042(3) 0.037(3) 0.048(4) 0.000(3) 0.009(3) -0.004(3)
C22 0.070(4) 0.037(3) 0.087(5) -0.001(3) 0.005(4) -0.010(4)
C23 0.037(3) 0.046(3) 0.042(3) -0.011(3) 0.002(3) -0.004(3)
C24 0.048(3) 0.036(3) 0.051(4) 0.004(3) 0.014(3) 0.005(3)
C25 0.063(4) 0.051(4) 0.078(5) 0.015(3) 0.009(4) 0.005(4)
C26 0.042(4) 0.074(4) 0.046(4) 0.018(3) 0.002(3) 0.008(3)
C31 0.032(3) 0.036(3) 0.037(3) -0.002(2) 0.002(2) -0.006(3)
C32 0.036(3) 0.060(4) 0.036(3) -0.008(3) -0.008(3) 0.000(3)
C33 0.044(3) 0.051(4) 0.043(4) 0.000(3) -0.004(3) 0.008(3)
C34 0.044(3) 0.038(3) 0.045(4) -0.007(2) -0.001(3) 0.006(3)
C35 0.030(3) 0.033(3) 0.035(3) 0.001(2) 0.000(2) 0.001(2)
C36 0.030(3) 0.039(3) 0.034(3) -0.003(2) 0.008(2) 0.000(3)
C37 0.038(3) 0.044(3) 0.049(4) 0.000(3) 0.005(3) -0.013(3)
C41 0.043(3) 0.041(3) 0.034(3) -0.001(2) 0.003(3) -0.007(3)
C42 0.055(4) 0.052(4) 0.045(4) 0.005(3) 0.001(3) 0.013(3)
C43 0.060(4) 0.046(4) 0.052(4) 0.013(3) -0.011(3) 0.004(3)
C44 0.046(3) 0.040(3) 0.048(4) 0.009(3) -0.008(3) -0.007(3)
C45 0.038(3) 0.034(3) 0.040(3) -0.004(2) -0.002(3) -0.006(3)
C47 0.046(3) 0.048(4) 0.039(4) 0.006(3) 0.003(3) -0.003(3)
C46 0.042(3) 0.045(3) 0.041(3) -0.007(3) 0.003(3) -0.005(3)
O1W 0.082(3) 0.077(3) 0.091(4) -0.030(3) -0.014(3) 0.010(3)
O2W 0.109(4) 0.097(4) 0.160(6) 0.013(3) 0.038(4) 0.074(4)
O3W 0.168(6) 0.203(7) 0.098(5) -0.081(5) 0.037(4) -0.061(5)
O4W 0.091(4) 0.127(5) 0.214(8) 0.018(4) -0.039(5) -0.010(5)
O5WA 0.36(2) 0.28(2) 0.146(10) 0.02(2) -0.053(13) 0.031(19)
O5WB 0.36(2) 0.28(2) 0.146(10) 0.02(2) -0.053(13) 0.031(19)

loop_
_atom_type_symbol
_atom_type_description
_atom_type_scat_dispersion_real
_atom_type_scat_dispersion_imag
_atom_type_scat_source
C C 0.0033 0.0000 'International Tables Vol C Tables 4.2.6.8 and 6.1.1.4'
H H 0.0000 0.0000 'International Tables Vol C Tables 4.2.6.8 and 6.1.1.4'
N N 0.0061 0.0000 'International Tables Vol C Tables 4.2.6.8 and 6.1.1.4'
O O 0.0106 0.0000 'International Tables Vol C Tables 4.2.6.8 and 6.1.1.4'
S S 0.1246 0.0000 'International Tables Vol C Tables 4.2.6.8 and 6.1.1.4'
Ni Ni 0.3393 0.0000 'International Tables Vol C Tables 4.2.6.8 and 6.1.1.4'

loop_
_geom_angle_atom_site_label_1
_geom_angle_atom_site_label_2
_geom_angle_atom_site_label_3
_geom_angle
N13 Ni1 N11 80.01(17)
N13 Ni1 O2 170.49(14)
N11 Ni1 O2 91.29(15)
N13 Ni1 O1 87.99(15)
N11 Ni1 O1 91.30(15)
O2 Ni1 O1 88.40(13)
N13 Ni1 N21 93.39(16)
N11 Ni1 N21 96.93(16)
O2 Ni1 N21 91.43(15)
O1 Ni1 N21 171.77(15)
N13 Ni1 N23 98.83(16)
N11 Ni1 N23 175.75(16)
O2 Ni1 N23 90.12(15)
O1 Ni1 N23 92.75(16)
N21 Ni1 N23 79.02(17)
N31 Ni2 N41 177.53(17)
N31 Ni2 O43 98.73(16)
N41 Ni2 O43 78.93(16)
N31 Ni2 O31 78.41(15)
N41 Ni2 O31 100.83(14)
O43 Ni2 O31 92.01(14)
N31 Ni2 O33 78.06(15)
N41 Ni2 O33 102.84(15)
O43 Ni2 O33 95.11(14)
O31 Ni2 O33 156.18(14)
N31 Ni2 O41 105.81(15)
N41 Ni2 O41 76.57(15)
O43 Ni2 O41 155.32(14)
O31 Ni2 O41 95.40(14)
O33 Ni2 O41 87.51(14)
C12 S11 C13 89.8(3)
C15 S12 C16 89.4(3)
C22 S21 C23 89.1(3)
C25 S22 C26 89.6(3)
C13 N11 C11 110.1(4)
C13 N11 Ni1 135.7(4)
C11 N11 Ni1 113.9(3)
C13 N12 H12A 120.0
C13 N12 H12B 120.0
H12A N12 H12B 120.0
C16 N13 C14 110.4(5)
C16 N13 Ni1 135.7(4)
C14 N13 Ni1 113.9(3)
C16 N14 H14A 120.0
C16 N14 H14B 120.0
H14A N14 H14B 120.0
C23 N21 C21 109.9(4)
C23 N21 Ni1 136.0(4)
C21 N21 Ni1 114.0(3)
C23 N22 H22A 120.0
C23 N22 H22B 120.0
H22A N22 H22B 120.0
C26 N23 C24 111.6(5)
C26 N23 Ni1 134.7(4)
C24 N23 Ni1 113.6(3)
C26 N24 H24A 120.0
C26 N24 H24B 120.0
H24A N24 H24B 120.0
C35 N31 C31 121.2(4)
C35 N31 Ni2 119.3(3)
C31 N31 Ni2 119.4(3)
C45 N41 C41 121.3(4)
C45 N41 Ni2 118.1(4)
C41 N41 Ni2 120.6(3)
Ni1 O1 H1A 135.2
Ni1 O1 H1B 101.7
H1A O1 H1B 106.9
Ni1 O2 H2B 102.1
Ni1 O2 H2A 117.9
H2B O2 H2A 107.6
C36 O31 Ni2 114.7(3)
C37 O33 Ni2 113.8(3)
C47 O41 Ni2 114.6(3)
C46 O43 Ni2 113.7(3)
C12 C11 N11 116.0(5)
C12 C11 C14 128.4(5)
N11 C11 C14 115.6(4)
C11 C12 S11 110.0(5)
C11 C12 H12 125.0
S11 C12 H12 125.0
N11 C13 N12 125.2(5)
N11 C13 S11 114.1(4)
N12 C13 S11 120.7(4)
C15 C14 N13 115.7(5)
C15 C14 C11 127.9(5)
N13 C14 C11 116.4(5)
C14 C15 S12 109.9(4)
C14 C15 H15 125.0
S12 C15 H15 125.0
N13 C16 N14 124.0(5)
N13 C16 S12 114.6(4)
N14 C16 S12 121.5(5)
C22 C21 N21 115.1(5)
C22 C21 C24 128.4(5)
N21 C21 C24 116.6(5)
C21 C22 S21 111.5(4)
C21 C22 H22 124.2
S21 C22 H22 124.2
N21 C23 N22 124.8(5)
N21 C23 S21 114.4(4)
N22 C23 S21 120.8(4)
C25 C24 N23 114.8(5)
C25 C24 C21 128.7(6)
N23 C24 C21 116.5(4)
C24 C25 S22 110.9(5)
C24 C25 H25 124.5
S22 C25 H25 124.5
N23 C26 N24 124.6(6)
N23 C26 S22 113.1(5)
N24 C26 S22 122.4(4)
N31 C31 C32 120.9(5)
N31 C31 C37 112.2(4)
C32 C31 C37 126.9(5)
C33 C32 C31 118.1(5)
C33 C32 H32 121.0
C31 C32 H32 121.0
C32 C33 C34 121.2(5)
C32 C33 H33 119.4
C34 C33 H33 119.4
C33 C34 C35 117.9(5)
C33 C34 H34 121.1
C35 C34 H34 121.1
N31 C35 C34 120.7(4)
N31 C35 C36 112.1(4)
C34 C35 C36 127.2(4)
O32 C36 O31 125.6(5)
O32 C36 C35 119.0(5)
O31 C36 C35 115.4(4)
O34 C37 O33 126.5(5)
O34 C37 C31 117.7(5)
O33 C37 C31 115.8(5)
N41 C41 C42 120.9(5)
N41 C41 C47 112.9(5)
C42 C41 C47 126.2(5)
C41 C42 C43 117.5(5)
C41 C42 H42 121.2
C43 C42 H42 121.2
C44 C43 C42 120.9(5)
C44 C43 H43 119.5
C42 C43 H43 119.5
C43 C44 C45 118.6(5)
C43 C44 H44 120.7
C45 C44 H44 120.7
N41 C45 C44 120.7(5)
N41 C45 C46 112.5(5)
C44 C45 C46 126.8(5)
O42 C47 O41 126.7(5)
O42 C47 C41 117.9(5)
O41 C47 C41 115.3(5)
O44 C46 O43 125.8(5)
O44 C46 C45 117.8(5)
O43 C46 C45 116.5(5)
H1WA O1W H1WB 108.3
H2WA O2W H2WB 107.7
H3WA O3W H3WB 98.1
H4A O4W H4B 98.0

loop_
_geom_bond_atom_site_label_1
_geom_bond_atom_site_label_2
_geom_bond_distance
_geom_bond_publ_flag
Ni1 O1 2.107(3) y
Ni1 O2 2.104(3) y
Ni1 N11 2.097(4) y
Ni1 N13 2.083(4) y
Ni1 N21 2.110(4) y
Ni1 N23 2.125(4) y
Ni2 O31 2.109(3) y
Ni2 O33 2.137(4) y
Ni2 O41 2.187(4) y
Ni2 O43 2.104(4) y
Ni2 N31 1.952(4) y
Ni2 N41 1.961(4) y
S11 C12 1.714(7) ?
S11 C13 1.740(5) ?
S12 C15 1.722(6) ?
S12 C16 1.730(6) ?
S21 C22 1.711(6) ?
S21 C23 1.718(5) ?
S22 C25 1.722(7) ?
S22 C26 1.738(6) ?
N11 C13 1.317(6) ?
N11 C11 1.391(6) ?
N12 C13 1.334(7) ?
N12 H12A 0.8600 ?
N12 H12B 0.8600 ?
N13 C16 1.303(6) ?
N13 C14 1.392(6) ?
N14 C16 1.350(7) ?
N14 H14A 0.8600 ?
N14 H14B 0.8600 ?
N21 C23 1.325(6) ?
N21 C21 1.392(6) ?
N22 C23 1.340(6) ?
N22 H22A 0.8600 ?
N22 H22B 0.8600 ?
N23 C26 1.316(6) ?
N23 C24 1.392(6) ?
N24 C26 1.319(7) ?
N24 H24A 0.8600 ?
N24 H24B 0.8600 ?
N31 C35 1.330(6) ?
N31 C31 1.347(6) ?
N41 C45 1.330(6) ?
N41 C41 1.337(6) ?
O1 H1A 0.8946 ?
O1 H1B 0.8733 ?
O2 H2B 0.8912 ?
O2 H2A 0.9445 ?
O31 C36 1.262(5) ?
O32 C36 1.240(5) ?
O33 C37 1.269(6) ?
O34 C37 1.241(6) ?
O41 C47 1.257(6) ?
O42 C47 1.241(6) ?
O43 C46 1.257(6) ?
O44 C46 1.254(6) ?
C11 C12 1.353(7) ?
C11 C14 1.464(7) ?
C12 H12 0.9300 ?
C14 C15 1.347(7) ?
C15 H15 0.9300 ?
C21 C22 1.328(7) ?
C21 C24 1.451(7) ?
C22 H22 0.9300 ?
C24 C25 1.334(7) ?
C25 H25 0.9300 ?
C31 C32 1.378(7) ?
C31 C37 1.513(7) ?
C32 C33 1.376(7) ?
C32 H32 0.9300 ?
C33 C34 1.381(7) ?
C33 H33 0.9300 ?
C34 C35 1.393(6) ?
C34 H34 0.9300 ?
C35 C36 1.526(7) ?
C41 C42 1.384(7) ?
C41 C47 1.516(7) ?
C42 C43 1.386(8) ?
C42 H42 0.9300 ?
C43 C44 1.367(8) ?
C43 H43 0.9300 ?
C44 C45 1.378(7) ?
C44 H44 0.9300 ?
C45 C46 1.513(7) ?
O1W H1WA 0.9567 ?
O1W H1WB 0.9183 ?
O2W H2WA 0.9357 ?
O2W H2WB 0.9364 ?
O3W H3WA 0.8158 ?
O3W H3WB 0.8767 ?
O4W H4A 0.9446 ?
O4W H4B 0.9252 ?
O5WA O5WB 1.45(3) ?

loop_
_geom_hbond_atom_site_label_D
_geom_hbond_atom_site_label_H
_geom_hbond_atom_site_label_A
_geom_hbond_site_symmetry_A
_geom_hbond_distance_DH
_geom_hbond_distance_HA
_geom_hbond_distance_DA
_geom_hbond_angle_DHA
_geom_hbond_publ_flag
O1 H1A O42 4_566 0.89 1.83 2.672(5) 155 y
O1 H1B O44 . 0.87 1.98 2.700(5) 139 y
O2 H2A O41 4_566 0.94 1.78 2.702(5) 165 y
O2 H2B O32 2_556 0.89 1.85 2.686(5) 156 y
O1W H1WA O34 . 0.96 1.76 2.676(6) 159 y
O1W H1WB O42 4_666 0.92 1.92 2.831(6) 171 y
O2W H2WA O33 . 0.93 1.97 2.739(7) 138 y
O2W H2WB O5WB 3_666 0.94 1.95 2.89(3) 174 y
O3W H3WA O1W 1_455 0.82 2.12 2.720(8) 130 y
O3W H3WB O5WA . 0.88 2.52 3.09(3) 123 y
O3W H3WB O44 . 0.88 2.23 2.942(8) 139 y
O4W H4A O5WA 3_666 0.94 1.98 2.77(2) 139 y
O4W H4A O5WB 3_666 0.94 2.16 2.91(2) 135 y
O4W H4B O1W . 0.92 2.33 2.900(7) 120 y
N12 H12A O2 . 0.86 2.13 2.891(5) 147 y
N12 H12B O3W 4_666 0.86 2.16 2.975(8) 158 y
N14 H14A N23 . 0.86 2.34 3.111(6) 149 y
N14 H14B O2W 3_666 0.86 2.20 2.865(8) 134 y
N22 H22A N11 . 0.86 2.36 3.111(6) 146 y
N22 H22B O31 4_666 0.86 2.48 3.225(6) 145 y
N22 H22B O32 4_666 0.86 2.16 2.975(6) 157 y
N24 H24A O1 . 0.86 2.14 2.913(6) 149 y
N24 H24B O4W 1_455 0.86 2.13 2.893(8) 148 y
